data_4117743
loop_
_publ_author_name
'Kyohei Fujiwara'
'Takuya Kurahashi'
'Seijiro Matsubara'

_publ_section_title
;
 Cationic Iron(III) Porphyrin-Catalyzed [4 + 2] Cycloaddition of
 Unactivated Aldehydes with Simple Dienes
;
_journal_name_full 'Journal of the American Chemical Society'
_journal_page_first 5512
_journal_page_last 5515
_journal_paper_doi 10.1021/ja300790x
_journal_volume 134
_journal_year 2012
_chemical_absolute_configuration unk
_chemical_formula_sum 'C22 H20 O'
_chemical_formula_weight 300.38
_chemical_name_systematic
; 
 ? 
;
_space_group_IT_number 4
_symmetry_cell_setting monoclinic
_symmetry_space_group_name_Hall 'P 2yb'
_symmetry_space_group_name_H-M 'P 1 21 1'
_atom_sites_solution_hydrogens geom
_atom_sites_solution_primary direct
_atom_sites_solution_secondary difmap
_audit_creation_method SHELXL-97
_cell_angle_alpha 90.00
_cell_angle_beta 91.551(2)
_cell_angle_gamma 90.00
_cell_formula_units_Z 2
_cell_length_a 7.9538(8)
_cell_length_b 7.3938(8)
_cell_length_c 14.4424(14)
_cell_measurement_reflns_used 2148
_cell_measurement_temperature 273(2)
_cell_measurement_theta_max 26.99
_cell_measurement_theta_min 2.82
_cell_volume 849.03(15)
_computing_cell_refinement 'Bruker SMART'
_computing_data_collection 'Bruker SMART'
_computing_data_reduction 'Bruker SAINT'
_computing_molecular_graphics 'Bruker SHELXTL'
_computing_publication_material 'Bruker SHELXTL'
_computing_structure_refinement 'SHELXL-97 (Sheldrick, 1997)'
_computing_structure_solution 'SHELXS-97 (Sheldrick, 1990)'
_diffrn_ambient_temperature 273(2)
_diffrn_measured_fraction_theta_full 0.990
_diffrn_measured_fraction_theta_max 0.990
_diffrn_measurement_device_type 'CCD area detector'
_diffrn_measurement_method 'phi and omega scans'
_diffrn_radiation_monochromator graphite
_diffrn_radiation_source 'fine-focus sealed tube'
_diffrn_radiation_type MoK\a
_diffrn_radiation_wavelength 0.71073
_diffrn_reflns_av_R_equivalents 0.0144
_diffrn_reflns_av_sigmaI/netI 0.0256
_diffrn_reflns_limit_h_max 7
_diffrn_reflns_limit_h_min -10
_diffrn_reflns_limit_k_max 9
_diffrn_reflns_limit_k_min -9
_diffrn_reflns_limit_l_max 15
_diffrn_reflns_limit_l_min -18
_diffrn_reflns_number 5223
_diffrn_reflns_theta_full 27.01
_diffrn_reflns_theta_max 27.01
_diffrn_reflns_theta_min 2.56
_exptl_absorpt_coefficient_mu 0.070
_exptl_absorpt_correction_T_max 0.9930
_exptl_absorpt_correction_T_min 0.9930
_exptl_absorpt_correction_type none
_exptl_crystal_colour colorless
_exptl_crystal_density_diffrn 1.175
_exptl_crystal_description plate
_exptl_crystal_F_000 320
_exptl_crystal_size_max 0.20
_exptl_crystal_size_mid 0.11
_exptl_crystal_size_min 0.10
_refine_diff_density_max 0.177
_refine_diff_density_min -0.138
_refine_diff_density_rms 0.029
_refine_ls_abs_structure_details 'Flack H D (1983), Acta Cryst. A39, 876-881'
_refine_ls_abs_structure_Flack -0.2(14)
_refine_ls_extinction_method none
_refine_ls_goodness_of_fit_ref 1.016
_refine_ls_hydrogen_treatment constr
_refine_ls_matrix_type full
_refine_ls_number_parameters 209
_refine_ls_number_reflns 3571
_refine_ls_number_restraints 1
_refine_ls_restrained_S_all 1.016
_refine_ls_R_factor_all 0.0482
_refine_ls_R_factor_gt 0.0411
_refine_ls_shift/su_max 0.000
_refine_ls_shift/su_mean 0.000
_refine_ls_structure_factor_coef Fsqd
_refine_ls_weighting_details 'calc w=1/[\s^2^(Fo^2^)+(0.0745P)^2^+0.0303P] where P=(Fo^2^+2Fc^2^)/3'
_refine_ls_weighting_scheme calc
_refine_ls_wR_factor_gt 0.1127
_refine_ls_wR_factor_ref 0.1184
_reflns_number_gt 3081
_reflns_number_total 3571
_reflns_threshold_expression >2sigma(I)
_cod_data_source_file ja300790x_si_003.cif
_cod_data_source_block 3am
_cod_database_code 4117743

loop_
_symmetry_equiv_pos_as_xyz
'x, y, z'
'-x, y+1/2, -z'

loop_
_atom_site_label
_atom_site_type_symbol
_atom_site_fract_x
_atom_site_fract_y
_atom_site_fract_z
_atom_site_U_iso_or_equiv
_atom_site_adp_type
_atom_site_occupancy
_atom_site_symmetry_multiplicity
_atom_site_calc_flag
_atom_site_refinement_flags
C1 C 0.66818(18) 0.3756(2) 0.01899(10) 0.0441(3) Uani 1 1 d .
H1 H 0.6131 0.4219 0.0698 0.053 Uiso 1 1 calc R
C2 C 0.58093(18) 0.3680(2) -0.06749(10) 0.0448(3) Uani 1 1 d .
C3 C 0.91820(17) 0.3153(2) 0.12295(10) 0.0423(3) Uani 1 1 d .
C4 C 1.06860(19) 0.2408(2) 0.13851(11) 0.0489(4) Uani 1 1 d .
H4 H 1.1184 0.1808 0.0897 0.059 Uiso 1 1 calc R
C5 C 0.66569(19) 0.3032(2) -0.14560(11) 0.0492(4) Uani 1 1 d .
C6 C 0.83157(18) 0.3171(2) 0.03088(10) 0.0417(3) Uani 1 1 d .
O1 O 1.09304(12) 0.37921(17) 0.28977(7) 0.0528(3) Uani 1 1 d .
C7 C 0.83061(17) 0.4029(3) 0.20304(10) 0.0500(4) Uani 1 1 d .
H7A H 0.7147 0.3622 0.2034 0.060 Uiso 1 1 calc R
H7B H 0.8300 0.5330 0.1945 0.060 Uiso 1 1 calc R
C8 C 0.8346(2) 0.2479(3) -0.13298(12) 0.0571(4) Uani 1 1 d .
H8 H 0.8928 0.2065 -0.1838 0.069 Uiso 1 1 calc R
C9 C 0.41012(19) 0.4202(2) -0.07826(12) 0.0550(4) Uani 1 1 d .
H9 H 0.3524 0.4617 -0.0273 0.066 Uiso 1 1 calc R
C10 C 0.5782(2) 0.2950(3) -0.23183(13) 0.0615(5) Uani 1 1 d .
H10 H 0.6329 0.2529 -0.2837 0.074 Uiso 1 1 calc R
C11 C 0.9141(2) 0.2535(2) -0.04898(11) 0.0523(4) Uani 1 1 d .
H11 H 1.0252 0.2149 -0.0434 0.063 Uiso 1 1 calc R
C12 C 1.16281(19) 0.2475(2) 0.22969(11) 0.0509(4) Uani 1 1 d .
H12 H 1.1560 0.1285 0.2592 0.061 Uiso 1 1 calc R
C13 C 0.91581(18) 0.3579(3) 0.29585(10) 0.0548(4) Uani 1 1 d .
H13 H 0.8912 0.2319 0.3115 0.066 Uiso 1 1 calc R
C14 C 0.4148(2) 0.3479(3) -0.23996(14) 0.0672(5) Uani 1 1 d .
H14 H 0.3590 0.3425 -0.2973 0.081 Uiso 1 1 calc R
C15 C 0.3297(2) 0.4103(3) -0.16250(14) 0.0630(5) Uani 1 1 d .
H15 H 0.2176 0.4452 -0.1687 0.076 Uiso 1 1 calc R
C16 C 1.3460(2) 0.2953(3) 0.21845(13) 0.0614(5) Uani 1 1 d .
H16A H 1.3541 0.4109 0.1886 0.092 Uiso 1 1 calc R
H16B H 1.3987 0.2049 0.1813 0.092 Uiso 1 1 calc R
H16C H 1.4015 0.3005 0.2783 0.092 Uiso 1 1 calc R
C17 C 0.8559(2) 0.4779(4) 0.37198(11) 0.0706(6) Uani 1 1 d .
C18 C 0.9316(3) 0.6414(4) 0.39163(14) 0.0849(7) Uani 1 1 d .
H18 H 1.0240 0.6778 0.3582 0.102 Uiso 1 1 calc R
C19 C 0.7186(3) 0.4264(6) 0.42264(14) 0.1156(12) Uani 1 1 d .
H19 H 0.6652 0.3167 0.4108 0.139 Uiso 1 1 calc R
C20 C 0.8716(4) 0.7521(6) 0.46063(18) 0.1247(14) Uani 1 1 d .
H20 H 0.9234 0.8626 0.4730 0.150 Uiso 1 1 calc R
C21 C 0.7387(5) 0.7006(8) 0.5099(2) 0.152(2) Uani 1 1 d .
H21 H 0.6997 0.7750 0.5566 0.182 Uiso 1 1 calc R
C23 C 0.6614(4) 0.5413(9) 0.4917(2) 0.162(2) Uani 1 1 d .
H23 H 0.5689 0.5076 0.5257 0.194 Uiso 1 1 calc R

loop_
_atom_site_aniso_label
_atom_site_aniso_U_11
_atom_site_aniso_U_22
_atom_site_aniso_U_33
_atom_site_aniso_U_23
_atom_site_aniso_U_13
_atom_site_aniso_U_12
C1 0.0418(7) 0.0463(9) 0.0445(7) -0.0023(7) 0.0066(5) 0.0019(7)
C2 0.0437(7) 0.0386(8) 0.0519(8) 0.0011(7) -0.0001(6) -0.0025(6)
C3 0.0388(7) 0.0437(8) 0.0444(7) 0.0001(7) 0.0040(5) -0.0027(6)
C4 0.0481(8) 0.0487(8) 0.0501(8) -0.0031(7) 0.0037(6) 0.0032(7)
C5 0.0513(8) 0.0461(9) 0.0500(8) -0.0060(7) -0.0028(6) 0.0025(7)
C6 0.0401(7) 0.0398(7) 0.0455(7) -0.0024(7) 0.0037(5) -0.0026(6)
O1 0.0398(5) 0.0726(8) 0.0460(5) -0.0019(5) -0.0002(4) 0.0046(5)
C7 0.0361(6) 0.0698(11) 0.0443(7) -0.0044(8) 0.0030(5) -0.0004(8)
C8 0.0553(9) 0.0675(11) 0.0487(9) -0.0133(8) 0.0048(7) 0.0116(8)
C9 0.0446(8) 0.0555(10) 0.0649(10) 0.0016(8) 0.0020(7) 0.0026(7)
C10 0.0665(10) 0.0620(12) 0.0557(9) -0.0107(9) -0.0065(8) 0.0026(9)
C11 0.0418(7) 0.0630(10) 0.0523(8) -0.0061(8) 0.0024(6) 0.0107(8)
C12 0.0472(8) 0.0524(9) 0.0530(9) 0.0055(7) -0.0003(6) 0.0087(7)
C13 0.0430(8) 0.0778(13) 0.0437(8) 0.0058(8) 0.0048(6) -0.0025(8)
C14 0.0687(11) 0.0634(13) 0.0682(11) -0.0025(10) -0.0232(9) -0.0050(9)
C15 0.0469(8) 0.0613(11) 0.0801(11) 0.0087(10) -0.0138(8) -0.0010(8)
C16 0.0456(8) 0.0754(13) 0.0631(10) -0.0027(9) 0.0002(7) 0.0092(9)
C17 0.0460(8) 0.1270(19) 0.0384(8) -0.0059(10) -0.0045(6) 0.0119(11)
C18 0.0710(12) 0.125(2) 0.0584(11) -0.0252(13) -0.0096(9) 0.0187(13)
C19 0.0619(11) 0.227(4) 0.0594(11) -0.0182(19) 0.0188(9) -0.0077(18)
C20 0.0985(19) 0.194(4) 0.0797(16) -0.068(2) -0.0334(15) 0.049(2)
C21 0.092(2) 0.294(6) 0.0696(16) -0.078(3) -0.0094(15) 0.058(3)
C23 0.0793(19) 0.327(7) 0.0807(19) -0.053(3) 0.0272(15) 0.006(3)

loop_
_atom_type_symbol
_atom_type_description
_atom_type_scat_dispersion_real
_atom_type_scat_dispersion_imag
_atom_type_scat_source
C C 0.0033 0.0016 'International Tables Vol C Tables 4.2.6.8 and 6.1.1.4'
H H 0.0000 0.0000 'International Tables Vol C Tables 4.2.6.8 and 6.1.1.4'
O O 0.0106 0.0060 'International Tables Vol C Tables 4.2.6.8 and 6.1.1.4'

loop_
_geom_angle_atom_site_label_1
_geom_angle_atom_site_label_2
_geom_angle_atom_site_label_3
_geom_angle
C6 C1 C2 122.49(13)
C6 C1 H1 118.8
C2 C1 H1 118.8
C5 C2 C1 119.04(13)
C5 C2 C9 118.78(13)
C1 C2 C9 122.17(14)
C4 C3 C6 123.35(13)
C4 C3 C7 118.61(13)
C6 C3 C7 118.05(11)
C3 C4 C12 124.11(14)
C3 C4 H4 117.9
C12 C4 H4 117.9
C8 C5 C2 117.91(13)
C8 C5 C10 123.12(15)
C2 C5 C10 118.97(14)
C1 C6 C11 117.24(13)
C1 C6 C3 121.99(12)
C11 C6 C3 120.75(13)
C13 O1 C12 111.35(12)
C3 C7 C13 112.13(13)
C3 C7 H7A 109.2
C13 C7 H7A 109.2
C3 C7 H7B 109.2
C13 C7 H7B 109.2
H7A C7 H7B 107.9
C11 C8 C5 121.81(15)
C11 C8 H8 119.1
C5 C8 H8 119.1
C15 C9 C2 120.62(16)
C15 C9 H9 119.7
C2 C9 H9 119.7
C14 C10 C5 120.76(17)
C14 C10 H10 119.6
C5 C10 H10 119.6
C8 C11 C6 121.47(14)
C8 C11 H11 119.3
C6 C11 H11 119.3
O1 C12 C4 111.32(12)
O1 C12 C16 107.29(15)
C4 C12 C16 111.94(14)
O1 C12 H12 108.7
C4 C12 H12 108.7
C16 C12 H12 108.7
O1 C13 C17 108.33(13)
O1 C13 C7 109.85(12)
C17 C13 C7 111.92(14)
O1 C13 H13 108.9
C17 C13 H13 108.9
C7 C13 H13 108.9
C10 C14 C15 120.47(16)
C10 C14 H14 119.8
C15 C14 H14 119.8
C9 C15 C14 120.40(15)
C9 C15 H15 119.8
C14 C15 H15 119.8
C12 C16 H16A 109.5
C12 C16 H16B 109.5
H16A C16 H16B 109.5
C12 C16 H16C 109.5
H16A C16 H16C 109.5
H16B C16 H16C 109.5
C18 C17 C19 118.7(2)
C18 C17 C13 121.62(17)
C19 C17 C13 119.7(2)
C17 C18 C20 120.7(3)
C17 C18 H18 119.7
C20 C18 H18 119.7
C17 C19 C23 119.2(4)
C17 C19 H19 120.4
C23 C19 H19 120.4
C21 C20 C18 120.3(4)
C21 C20 H20 119.9
C18 C20 H20 119.9
C20 C21 C23 120.3(3)
C20 C21 H21 119.9
C23 C21 H21 119.9
C21 C23 C19 120.9(3)
C21 C23 H23 119.5
C19 C23 H23 119.5

loop_
_geom_bond_atom_site_label_1
_geom_bond_atom_site_label_2
_geom_bond_distance
C1 C6 1.3761(19)
C1 C2 1.413(2)
C1 H1 0.9300
C2 C5 1.413(2)
C2 C9 1.417(2)
C3 C4 1.331(2)
C3 C6 1.4810(19)
C3 C7 1.512(2)
C4 C12 1.498(2)
C4 H4 0.9300
C5 C8 1.411(2)
C5 C10 1.412(2)
C6 C11 1.422(2)
O1 C13 1.4235(18)
O1 C12 1.427(2)
C7 C13 1.522(2)
C7 H7A 0.9700
C7 H7B 0.9700
C8 C11 1.354(2)
C8 H8 0.9300
C9 C15 1.361(2)
C9 H9 0.9300
C10 C14 1.359(3)
C10 H10 0.9300
C11 H11 0.9300
C12 C16 1.512(2)
C12 H12 0.9800
C13 C17 1.501(3)
C13 H13 0.9800
C14 C15 1.401(3)
C14 H14 0.9300
C15 H15 0.9300
C16 H16A 0.9600
C16 H16B 0.9600
C16 H16C 0.9600
C17 C18 1.376(4)
C17 C19 1.384(3)
C18 C20 1.385(3)
C18 H18 0.9300
C19 C23 1.396(5)
C19 H19 0.9300
C20 C21 1.345(5)
C20 H20 0.9300
C21 C23 1.351(7)
C21 H21 0.9300
C23 H23 0.9300
